data_1560419
loop_
_publ_author_name
'Zhang, Xiaolei'
'Chen, Chen'
'Liu, Xiaoli'
'Gao, Peng'
'Hu, Ming'

_publ_section_title
;
 Series of chiral interpenetrating 3d--4f heterometallic MOFs: Luminescent
 sensors and magnetic properties
;
_journal_name_full 'Journal of Solid State Chemistry'
_journal_page_first 360
_journal_page_last 366
_journal_paper_doi 10.1016/j.jssc.2017.06.020
_journal_volume 253
_journal_year 2017
_chemical_formula_sum 'C22 H14 Lu N5 O9 Zn'
_chemical_formula_weight 732.72
_space_group_IT_number 76
_space_group_name_Hall 'P 4w'
_space_group_name_H-M_alt 'P 41'
_symmetry_cell_setting tetragonal
_symmetry_space_group_name_H-M 'P 41'
_atom_sites_solution_hydrogens geom
_atom_sites_solution_primary direct
_atom_sites_solution_secondary difmap
_cell_angle_alpha 90.00
_cell_angle_beta 90.00
_cell_angle_gamma 90.00
_cell_formula_units_Z 4
_cell_length_a 12.2070(6)
_cell_length_b 12.2070(6)
_cell_length_c 15.0352(9)
_cell_measurement_reflns_used 966
_cell_measurement_temperature 293(2)
_cell_measurement_theta_max 68.8700
_cell_measurement_theta_min 4.6650
_cell_volume 2240.4(2)
_computing_structure_refinement 'SHELXL-97 (Sheldrick, 1997)'
_computing_structure_solution 'SHELXS-97 (Sheldrick, 1990)'
_diffrn_ambient_temperature 293(2)
_diffrn_measured_fraction_theta_full 0.961
_diffrn_measured_fraction_theta_max 0.961
_diffrn_measurement_device_type 'Xcalibur, Eos, Gemini'
_diffrn_radiation_monochromator graphite
_diffrn_radiation_source 'fine-focus sealed tube'
_diffrn_radiation_type CuK\a
_diffrn_radiation_wavelength 1.54184
_diffrn_reflns_av_R_equivalents 0.0567
_diffrn_reflns_av_sigmaI/netI 0.1113
_diffrn_reflns_limit_h_max 14
_diffrn_reflns_limit_h_min -9
_diffrn_reflns_limit_k_max 6
_diffrn_reflns_limit_k_min -14
_diffrn_reflns_limit_l_max 16
_diffrn_reflns_limit_l_min -17
_diffrn_reflns_number 3777
_diffrn_reflns_theta_full 67.07
_diffrn_reflns_theta_max 67.07
_diffrn_reflns_theta_min 3.62
_exptl_absorpt_coefficient_mu 10.155
_exptl_absorpt_correction_T_max 0.5367
_exptl_absorpt_correction_T_min 0.4972
_exptl_absorpt_correction_type multi-scan
_exptl_absorpt_process_details sadabs
_exptl_crystal_colour colorless
_exptl_crystal_density_diffrn 2.172
_exptl_crystal_density_method 'not measured'
_exptl_crystal_description block
_exptl_crystal_F_000 1416
_exptl_crystal_size_max 0.08
_exptl_crystal_size_mid 0.07
_exptl_crystal_size_min 0.07
_refine_diff_density_max 3.968
_refine_diff_density_min -1.906
_refine_diff_density_rms 0.430
_refine_ls_abs_structure_details 'Flack H D (1983), Acta Cryst. A39, 876-881'
_refine_ls_abs_structure_Flack 0.00
_refine_ls_extinction_method none
_refine_ls_goodness_of_fit_ref 1.065
_refine_ls_hydrogen_treatment constr
_refine_ls_matrix_type full
_refine_ls_number_parameters 343
_refine_ls_number_reflns 2765
_refine_ls_number_restraints 967
_refine_ls_restrained_S_all 0.927
_refine_ls_R_factor_all 0.1238
_refine_ls_R_factor_gt 0.1051
_refine_ls_shift/su_max 0.000
_refine_ls_shift/su_mean 0.000
_refine_ls_structure_factor_coef Fsqd
_refine_ls_weighting_details 'calc w=1/[\s^2^(Fo^2^)+(0.2000P)^2^+0.0000P] where P=(Fo^2^+2Fc^2^)/3'
_refine_ls_weighting_scheme calc
_refine_ls_wR_factor_gt 0.2588
_refine_ls_wR_factor_ref 0.2832
_reflns_number_gt 2237
_reflns_number_total 2765
_reflns_threshold_expression >2sigma(I)
_cod_data_source_file JSSC-2017-253-360.cif
_cod_data_source_block exp_6389
_cod_original_sg_symbol_H-M P41
_cod_database_code 1560419

loop_
_symmetry_equiv_pos_as_xyz
'x, y, z'
'-y, x, z+1/4'
'-x, -y, z+1/2'
'y, -x, z+3/4'

loop_
_atom_site_label
_atom_site_type_symbol
_atom_site_fract_x
_atom_site_fract_y
_atom_site_fract_z
_atom_site_U_iso_or_equiv
_atom_site_adp_type
_atom_site_occupancy
_atom_site_symmetry_multiplicity
_atom_site_calc_flag
_atom_site_refinement_flags
_atom_site_disorder_assembly
_atom_site_disorder_group
Lu1 Lu -0.02115(11) 1.05165(11) 0.46847(7) 0.0340(4) Uani 1 1 d U . .
Zn1 Zn 0.20022(18) 0.82396(19) 0.58638(17) 0.0100(5) Uani 1 1 d U . .
N1 N 0.1168(13) 0.6656(14) 0.5882(14) 0.0194(17) Uani 1 1 d U . .
N2 N 0.3259(14) 0.7096(15) 0.5668(13) 0.0191(15) Uani 1 1 d U . .
C45 C 0.3791(17) 0.5229(18) 0.5470(16) 0.0209(17) Uani 1 1 d U . .
H45 H 0.3577 0.4508 0.5370 0.025 Uiso 1 1 calc R . .
C44 C 0.5142(18) 0.6667(17) 0.5418(15) 0.0207(17) Uani 1 1 d U . .
H44 H 0.5851 0.6911 0.5306 0.025 Uiso 1 1 calc R . .
N5 N 0.3515(13) 0.9135(14) 0.5864(14) 0.0194(16) Uani 1 1 d U . .
O1 O 0.9214(11) 0.2484(12) 0.4816(12) 0.025(2) Uani 1 1 d U . .
O2 O 0.8016(12) 0.1266(12) 0.4979(11) 0.023(2) Uani 1 1 d U . .
O3 O 0.1264(12) 0.9135(11) 0.4954(10) 0.0169(15) Uani 1 1 d U . .
O4 O 0.2154(11) 0.8335(11) 0.3775(10) 0.014(2) Uani 1 1 d U . .
O5 O 0.0906(11) 0.9661(11) 0.3613(10) 0.0145(19) Uani 1 1 d U . .
O6 O -0.0987(11) 0.9272(11) 0.5730(10) 0.0142(18) Uani 1 1 d U . .
O7 O -0.2100(12) 0.7850(11) 0.5361(9) 0.016(3) Uani 1 1 d U . .
O8 O -0.1210(12) 0.8905(11) 0.4375(9) 0.0147(18) Uani 1 1 d U . .
O9 O 0.1406(11) 1.1692(12) 0.4540(10) 0.019(3) Uani 1 1 d U . .
H9B H 0.1906 1.1459 0.4885 0.028 Uiso 1 1 d R . .
H9C H 0.1635 1.1676 0.4006 0.028 Uiso 1 1 d R . .
C1 C 0.0129(16) 0.6511(17) 0.6059(15) 0.0180(18) Uani 1 1 d U . .
H1 H -0.0321 0.7122 0.6114 0.022 Uiso 1 1 calc R . .
C2 C -0.0317(17) 0.5496(18) 0.6164(17) 0.021(2) Uani 1 1 d U . .
H2 H -0.1054 0.5418 0.6306 0.026 Uiso 1 1 calc R . .
C3 C 0.0362(18) 0.4558(17) 0.6054(17) 0.023(2) Uani 1 1 d U . .
H3 H 0.0101 0.3848 0.6129 0.027 Uiso 1 1 calc R . .
C4 C 0.1406(17) 0.4772(18) 0.5833(17) 0.0224(19) Uani 1 1 d U . .
H4A H 0.1853 0.4172 0.5716 0.027 Uiso 1 1 calc R . .
C5 C 0.1856(17) 0.5737(17) 0.5766(16) 0.0206(17) Uani 1 1 d U . .
C6 C 0.3055(16) 0.5989(17) 0.5693(15) 0.0192(16) Uani 1 1 d U . .
C7 C 0.4899(17) 0.5536(17) 0.5389(17) 0.0207(17) Uani 1 1 d U . .
C8 C 0.4338(17) 0.7394(17) 0.5610(16) 0.0202(16) Uani 1 1 d U . .
C9 C 0.4440(17) 0.8564(17) 0.5711(16) 0.0198(17) Uani 1 1 d U . .
C10 C 0.5508(17) 0.9117(18) 0.5759(16) 0.0221(19) Uani 1 1 d U . .
H10 H 0.6148 0.8709 0.5709 0.026 Uiso 1 1 calc R . .
C11 C 0.5564(18) 1.0134(18) 0.5865(19) 0.024(2) Uani 1 1 d U . .
H11 H 0.6239 1.0482 0.5813 0.029 Uiso 1 1 calc R . .
C12 C 0.4592(18) 1.0784(18) 0.6069(17) 0.024(2) Uani 1 1 d U . .
H12 H 0.4629 1.1535 0.6167 0.029 Uiso 1 1 calc R . .
C13 C 0.3634(17) 1.0225(17) 0.6107(16) 0.0200(19) Uani 1 1 d U . .
H13 H 0.3017 1.0596 0.6309 0.024 Uiso 1 1 calc R . .
C14 C 0.5790(17) 0.4686(17) 0.5235(16) 0.0208(18) Uani 1 1 d U . .
C15 C 0.6864(17) 0.4966(19) 0.5204(17) 0.024(2) Uani 1 1 d U . .
H15 H 0.7062 0.5699 0.5252 0.028 Uiso 1 1 calc R . .
C16 C 0.7651(18) 0.4202(18) 0.5103(17) 0.0235(19) Uani 1 1 d U . .
H16 H 0.8383 0.4413 0.5094 0.028 Uiso 1 1 calc R . .
C17 C 0.7384(17) 0.3120(17) 0.5014(17) 0.022(2) Uani 1 1 d U . .
C18 C 0.6261(18) 0.2817(18) 0.4952(17) 0.0242(19) Uani 1 1 d U . .
H18 H 0.6047 0.2111 0.4799 0.029 Uiso 1 1 calc R . .
C19 C 0.5505(18) 0.3630(18) 0.5133(17) 0.0238(19) Uani 1 1 d U . .
H19 H 0.4770 0.3439 0.5186 0.029 Uiso 1 1 calc R . .
C20 C 0.8245(17) 0.2183(18) 0.4953(16) 0.023(2) Uani 1 1 d U . .
C21 C 0.1460(16) 0.9031(16) 0.4110(14) 0.0132(19) Uani 1 1 d U . .
C22 C -0.1442(17) 0.8650(16) 0.5171(14) 0.016(2) Uani 1 1 d U . .

loop_
_atom_site_aniso_label
_atom_site_aniso_U_11
_atom_site_aniso_U_22
_atom_site_aniso_U_33
_atom_site_aniso_U_23
_atom_site_aniso_U_13
_atom_site_aniso_U_12
Lu1 0.0392(8) 0.0373(7) 0.0256(6) -0.0011(6) -0.0003(6) 0.0017(5)
Zn1 0.0092(10) 0.0138(11) 0.0070(10) -0.0001(9) 0.0006(9) 0.0099(9)
N1 0.016(3) 0.017(3) 0.025(3) -0.002(3) -0.001(3) 0.005(3)
N2 0.016(3) 0.020(3) 0.022(3) -0.001(3) 0.001(3) 0.005(3)
C45 0.017(3) 0.020(3) 0.026(3) -0.001(3) 0.003(3) 0.007(3)
C44 0.016(3) 0.020(3) 0.026(3) 0.002(3) 0.003(3) 0.009(3)
N5 0.016(3) 0.019(3) 0.023(3) 0.002(3) 0.001(3) 0.004(3)
O1 0.019(4) 0.023(4) 0.032(5) -0.002(4) 0.006(4) 0.006(4)
O2 0.021(4) 0.019(4) 0.031(5) 0.001(4) 0.006(4) 0.005(4)
O3 0.018(3) 0.016(3) 0.016(3) 0.002(3) 0.001(3) 0.004(3)
O4 0.010(5) 0.016(5) 0.017(5) 0.004(4) 0.004(4) 0.007(4)
O5 0.016(4) 0.015(4) 0.012(4) 0.005(3) -0.002(4) 0.000(3)
O6 0.017(4) 0.012(4) 0.013(4) 0.001(3) 0.001(3) -0.005(3)
O7 0.024(6) 0.012(5) 0.010(6) 0.001(5) 0.000(5) -0.004(5)
O8 0.018(3) 0.014(3) 0.012(3) -0.003(3) 0.001(3) 0.003(3)
O9 0.018(5) 0.029(6) 0.009(6) 0.000(5) 0.003(5) -0.006(5)
C1 0.015(3) 0.018(3) 0.021(3) -0.002(3) -0.002(3) 0.005(3)
C2 0.016(4) 0.021(4) 0.027(4) -0.004(4) 0.000(4) 0.003(4)
C3 0.018(4) 0.021(4) 0.029(4) -0.002(4) -0.003(4) 0.006(4)
C4 0.018(4) 0.022(4) 0.027(4) -0.002(4) 0.000(3) 0.005(3)
C5 0.017(3) 0.019(3) 0.025(3) -0.002(3) 0.000(3) 0.006(3)
C6 0.016(3) 0.019(3) 0.023(3) -0.002(3) 0.001(3) 0.007(3)
C7 0.016(3) 0.020(3) 0.026(3) 0.000(3) 0.003(3) 0.009(3)
C8 0.016(3) 0.020(3) 0.025(3) 0.001(3) 0.002(3) 0.005(3)
C9 0.016(3) 0.018(3) 0.025(3) 0.001(3) 0.003(3) 0.004(3)
C10 0.016(4) 0.022(4) 0.028(4) 0.003(4) 0.003(3) 0.003(3)
C11 0.019(4) 0.023(4) 0.031(4) 0.004(4) 0.003(4) 0.001(4)
C12 0.019(4) 0.022(4) 0.031(4) 0.001(4) 0.004(4) 0.002(4)
C13 0.017(3) 0.018(3) 0.025(4) 0.001(3) 0.004(3) 0.002(3)
C14 0.016(3) 0.019(3) 0.028(4) 0.000(3) 0.004(3) 0.009(3)
C15 0.018(4) 0.021(4) 0.032(4) -0.001(4) 0.004(4) 0.009(3)
C16 0.018(4) 0.021(4) 0.031(4) -0.002(4) 0.005(3) 0.008(3)
C17 0.016(4) 0.020(4) 0.030(4) -0.001(4) 0.005(4) 0.010(4)
C18 0.020(4) 0.020(4) 0.032(4) -0.001(4) 0.005(3) 0.010(3)
C19 0.019(4) 0.021(3) 0.031(4) 0.001(3) 0.005(3) 0.009(3)
C20 0.020(4) 0.020(4) 0.029(5) 0.000(4) 0.005(4) 0.009(4)
C21 0.014(4) 0.013(4) 0.013(4) 0.000(3) -0.005(3) 0.005(3)
C22 0.018(4) 0.014(4) 0.016(4) -0.002(4) -0.003(4) 0.001(4)

loop_
_atom_type_symbol
_atom_type_description
_atom_type_scat_dispersion_real
_atom_type_scat_dispersion_imag
_atom_type_scat_source
C C 0.0181 0.0091 'International Tables Vol C Tables 4.2.6.8 and 6.1.1.4'
H H 0.0000 0.0000 'International Tables Vol C Tables 4.2.6.8 and 6.1.1.4'
N N 0.0311 0.0180 'International Tables Vol C Tables 4.2.6.8 and 6.1.1.4'
O O 0.0492 0.0322 'International Tables Vol C Tables 4.2.6.8 and 6.1.1.4'
Zn Zn -1.5491 0.6778 'International Tables Vol C Tables 4.2.6.8 and 6.1.1.4'
Lu Lu -6.6179 4.6937 'International Tables Vol C Tables 4.2.6.8 and 6.1.1.4'

loop_
_geom_angle_atom_site_label_1
_geom_angle_atom_site_label_2
_geom_angle_atom_site_label_3
_geom_angle
_geom_angle_site_symmetry_1
_geom_angle_site_symmetry_3
O5 Lu1 O6 153.9(5) 2_665 4_464
O5 Lu1 O5 124.1(4) 2_665 .
O6 Lu1 O5 68.1(5) 4_464 .
O5 Lu1 O8 120.5(5) 2_665 .
O6 Lu1 O8 83.2(5) 4_464 .
O5 Lu1 O8 78.1(5) . .
O5 Lu1 O6 68.4(5) 2_665 .
O6 Lu1 O6 131.6(4) 4_464 .
O5 Lu1 O6 113.5(5) . .
O8 Lu1 O6 52.6(5) . .
O5 Lu1 O2 90.7(5) 2_665 1_465
O6 Lu1 O2 80.6(5) 4_464 1_465
O5 Lu1 O2 145.2(6) . 1_465
O8 Lu1 O2 83.6(5) . 1_465
O6 Lu1 O2 76.2(5) . 1_465
O5 Lu1 O9 74.1(5) 2_665 .
O6 Lu1 O9 89.5(5) 4_464 .
O5 Lu1 O9 74.5(5) . .
O8 Lu1 O9 152.4(5) . .
O6 Lu1 O9 138.8(5) . .
O2 Lu1 O9 121.5(5) 1_465 .
O5 Lu1 O3 77.2(5) 2_665 .
O6 Lu1 O3 120.6(5) 4_464 .
O5 Lu1 O3 52.7(5) . .
O8 Lu1 O3 80.9(4) . .
O6 Lu1 O3 75.5(5) . .
O2 Lu1 O3 151.6(5) 1_465 .
O9 Lu1 O3 80.1(5) . .
O5 Lu1 O1 79.1(5) 2_665 1_465
O6 Lu1 O1 76.3(5) 4_464 1_465
O5 Lu1 O1 129.8(5) . 1_465
O8 Lu1 O1 132.0(5) . 1_465
O6 Lu1 O1 116.6(5) . 1_465
O2 Lu1 O1 50.7(5) 1_465 1_465
O9 Lu1 O1 70.9(5) . 1_465
O3 Lu1 O1 146.5(5) . 1_465
O5 Lu1 C20 84.9(6) 2_665 1_465
O6 Lu1 C20 77.1(6) 4_464 1_465
O5 Lu1 C20 144.1(6) . 1_465
O8 Lu1 C20 106.6(6) . 1_465
O6 Lu1 C20 95.8(6) . 1_465
O2 Lu1 C20 24.1(6) 1_465 1_465
O9 Lu1 C20 97.4(6) . 1_465
O3 Lu1 C20 161.9(6) . 1_465
O1 Lu1 C20 26.6(6) 1_465 1_465
O5 Lu1 Lu1 149.0(4) 2_665 4_464
O6 Lu1 Lu1 35.2(3) 4_464 4_464
O5 Lu1 Lu1 33.1(3) . 4_464
O8 Lu1 Lu1 81.2(3) . 4_464
O6 Lu1 Lu1 132.0(3) . 4_464
O2 Lu1 Lu1 115.1(4) 1_465 4_464
O9 Lu1 Lu1 77.6(3) . 4_464
O3 Lu1 Lu1 85.8(3) . 4_464
O1 Lu1 Lu1 103.4(4) 1_465 4_464
C20 Lu1 Lu1 111.3(5) 1_465 4_464
O5 Lu1 Lu1 34.0(3) 2_665 2_665
O6 Lu1 Lu1 158.9(3) 4_464 2_665
O5 Lu1 Lu1 128.1(3) . 2_665
O8 Lu1 Lu1 87.2(3) . 2_665
O6 Lu1 Lu1 34.6(3) . 2_665
O2 Lu1 Lu1 79.7(4) 1_465 2_665
O9 Lu1 Lu1 107.3(4) . 2_665
O3 Lu1 Lu1 76.0(3) . 2_665
O1 Lu1 Lu1 96.7(4) 1_465 2_665
C20 Lu1 Lu1 87.8(5) 1_465 2_665
Lu1 Lu1 Lu1 159.77(4) 4_464 2_665
O3 Zn1 O8 95.1(6) . 2_665
O3 Zn1 N2 127.4(7) . .
O8 Zn1 N2 137.5(7) 2_665 .
O3 Zn1 N5 96.4(7) . .
O8 Zn1 N5 107.8(6) 2_665 .
N2 Zn1 N5 73.1(7) . .
O3 Zn1 N1 106.6(7) . .
O8 Zn1 N1 91.7(6) 2_665 .
N2 Zn1 N1 75.7(6) . .
N5 Zn1 N1 148.4(6) . .
C1 N1 C5 119.6(18) . .
C1 N1 Zn1 125.0(14) . .
C5 N1 Zn1 115.1(13) . .
C8 N2 C6 115.9(16) . .
C8 N2 Zn1 122.5(14) . .
C6 N2 Zn1 121.2(13) . .
C6 C45 C7 119(2) . .
C8 C44 C7 120(2) . .
C9 N5 C13 117.0(18) . .
C9 N5 Zn1 117.2(14) . .
C13 N5 Zn1 125.4(13) . .
C20 O1 Lu1 89.8(12) . 1_645
C20 O2 Lu1 98.4(13) . 1_645
C21 O3 Zn1 122.8(13) . .
C21 O3 Lu1 92.3(11) . .
Zn1 O3 Lu1 144.7(7) . .
C21 O5 Lu1 147.0(13) . 4_464
C21 O5 Lu1 100.0(12) . .
Lu1 O5 Lu1 112.9(6) 4_464 .
C22 O6 Lu1 152.9(13) . 2_665
C22 O6 Lu1 96.9(13) . .
Lu1 O6 Lu1 110.2(5) 2_665 .
C22 O8 Zn1 120.4(13) . 4_464
C22 O8 Lu1 97.7(12) . .
Zn1 O8 Lu1 141.8(7) 4_464 .
N1 C1 C2 122.2(19) . .
C1 C2 C3 119(2) . .
C4 C3 C2 115(2) . .
C5 C4 C3 127(2) . .
C4 C5 N1 117.2(19) . .
C4 C5 C6 127.1(19) . .
N1 C5 C6 115.2(18) . .
C45 C6 N2 124(2) . .
C45 C6 C5 122.2(19) . .
N2 C6 C5 112.4(16) . .
C45 C7 C44 117.4(18) . .
C45 C7 C14 121.1(19) . .
C44 C7 C14 121.4(19) . .
C44 C8 N2 122(2) . .
C44 C8 C9 128(2) . .
N2 C8 C9 109.8(17) . .
N5 C9 C8 117.3(18) . .
N5 C9 C10 119.9(18) . .
C8 C9 C10 122.4(18) . .
C11 C10 C9 121(2) . .
C10 C11 C12 121(2) . .
C13 C12 C11 116(2) . .
C12 C13 N5 124.2(19) . .
C19 C14 C15 119.2(19) . .
C19 C14 C7 119.2(19) . .
C15 C14 C7 122(2) . .
C16 C15 C14 121(2) . .
C15 C16 C17 121(2) . .
C16 C17 C18 119.1(19) . .
C16 C17 C20 123.7(19) . .
C18 C17 C20 117.1(19) . .
C19 C18 C17 116(2) . .
C14 C19 C18 123(2) . .
O2 C20 O1 121.1(19) . .
O2 C20 C17 123(2) . .
O1 C20 C17 115.6(19) . .
O2 C20 Lu1 57.6(11) . 1_645
O1 C20 Lu1 63.6(10) . 1_645
C17 C20 Lu1 175.1(17) . 1_645
O5 C21 O3 114.8(17) . .
O5 C21 O4 120.9(19) . .
O3 C21 O4 124.2(18) . .
O6 C22 O8 112.5(17) . .
O6 C22 O7 125.4(19) . .
O8 C22 O7 122.1(19) . .

loop_
_geom_bond_atom_site_label_1
_geom_bond_atom_site_label_2
_geom_bond_distance
_geom_bond_site_symmetry_2
Lu1 O5 2.300(14) 2_665
Lu1 O6 2.348(14) 4_464
Lu1 O5 2.356(14) .
Lu1 O8 2.360(14) .
Lu1 O6 2.382(13) .
Lu1 O2 2.391(15) 1_465
Lu1 O9 2.450(14) .
Lu1 O3 2.501(14) .
Lu1 O1 2.510(14) 1_465
Lu1 C20 2.80(2) 1_465
Lu1 Lu1 3.8803(5) 4_464
Lu1 Lu1 3.8803(5) 2_665
Zn1 O3 1.969(14) .
Zn1 O8 1.998(14) 2_665
Zn1 N2 2.095(17) .
Zn1 N5 2.146(18) .
Zn1 N1 2.185(18) .
N1 C1 1.31(3) .
N1 C5 1.41(3) .
N2 C8 1.37(3) .
N2 C6 1.38(3) .
C45 C6 1.33(3) .
C45 C7 1.41(3) .
C44 C8 1.35(3) .
C44 C7 1.41(3) .
N5 C9 1.35(3) .
N5 C13 1.39(3) .
O1 C20 1.26(3) .
O1 Lu1 2.510(14) 1_645
O2 C20 1.15(3) .
O2 Lu1 2.391(15) 1_645
O3 C21 1.30(3) .
O4 C21 1.30(2) .
O5 C21 1.27(3) .
O5 Lu1 2.300(14) 4_464
O6 C22 1.26(3) .
O6 Lu1 2.348(14) 2_665
O7 C22 1.30(3) .
O8 C22 1.27(3) .
O8 Zn1 1.998(14) 4_464
C1 C2 1.36(3) .
C2 C3 1.42(3) .
C3 C4 1.34(3) .
C4 C5 1.30(3) .
C5 C6 1.50(3) .
C7 C14 1.52(3) .
C8 C9 1.44(3) .
C9 C10 1.47(3) .
C10 C11 1.25(3) .
C11 C12 1.46(3) .
C12 C13 1.36(3) .
C14 C19 1.34(3) .
C14 C15 1.36(3) .
C15 C16 1.35(3) .
C16 C17 1.37(3) .
C17 C18 1.42(3) .
C17 C20 1.55(3) .
C18 C19 1.38(3) .
C20 Lu1 2.80(2) 1_645
